data_7107274
loop_
_publ_author_name
'Yvonne Kirchwehm'
'Alexander Damme'
'Thomas Kupfer'
'Holger Braunschweig'
'Anke Krueger'

_publ_section_title
;
 Ortho-methylated tribenzotriquinacenes - paving the way to curved carbon
 networks
;
_journal_name_full Chem.Commun.
_journal_page_first 1502
_journal_paper_doi 10.1039/c1cc14703j
_journal_volume 48
_journal_year 2012
_chemical_formula_moiety 'C29 H30'
_chemical_formula_sum 'C29 H30'
_chemical_formula_weight 378.53
_chemical_name_common
;
?
;
_chemical_name_systematic
;
?
;
_space_group_IT_number 2
_symmetry_cell_setting triclinic
_symmetry_space_group_name_Hall '-P 1'
_symmetry_space_group_name_H-M 'P -1'
_atom_sites_solution_hydrogens geom
_atom_sites_solution_primary direct
_atom_sites_solution_secondary difmap
_audit_creation_method SHELXL-97
_cell_angle_alpha 98.641(4)
_cell_angle_beta 95.323(4)
_cell_angle_gamma 106.968(4)
_cell_formula_units_Z 4
_cell_length_a 9.7227(9)
_cell_length_b 9.7586(9)
_cell_length_c 23.813(2)
_cell_measurement_reflns_used 9495
_cell_measurement_temperature 100(2)
_cell_measurement_theta_max 26.43
_cell_measurement_theta_min 2.26
_cell_volume 2114.1(3)
_computing_cell_refinement 'Saint+ ver. 7.53A (Bruker AXS)'
_computing_data_collection 'APEX2 ver. 2008.3 (Bruker AXS)'
_computing_data_reduction 'Saint+ ver. 7.53A (Bruker AXS)'
_computing_molecular_graphics 'XP ver. 5.1 (Bruker AXS, 1998)'
_computing_publication_material 'SHELXL-97 (Sheldrick, 2008)'
_computing_structure_refinement 'SHELXL-97 (Sheldrick, 2008)'
_computing_structure_solution 'SHELXS-97 (Sheldrick, 2008)'
_diffrn_ambient_temperature 100(2)
_diffrn_measured_fraction_theta_full 0.997
_diffrn_measured_fraction_theta_max 0.983
_diffrn_measurement_device_type 'Bruker APEX-II CCD'
_diffrn_measurement_method '\f and \w scans'
_diffrn_radiation_monochromator 'multi-layer mirror'
_diffrn_radiation_source 'rotating anode'
_diffrn_radiation_type MoK\a
_diffrn_radiation_wavelength 0.71073
_diffrn_reflns_av_R_equivalents 0.0591
_diffrn_reflns_av_sigmaI/netI 0.0339
_diffrn_reflns_limit_h_max 12
_diffrn_reflns_limit_h_min -12
_diffrn_reflns_limit_k_max 12
_diffrn_reflns_limit_k_min -12
_diffrn_reflns_limit_l_max 29
_diffrn_reflns_limit_l_min -29
_diffrn_reflns_number 60649
_diffrn_reflns_theta_full 26.00
_diffrn_reflns_theta_max 26.56
_diffrn_reflns_theta_min 1.75
_exptl_absorpt_coefficient_mu 0.067
_exptl_absorpt_correction_T_max 0.9920
_exptl_absorpt_correction_T_min 0.9764
_exptl_absorpt_correction_type multi-scan
_exptl_absorpt_process_details 'Sadabs 2008/1 (Brucker 2008)'
_exptl_crystal_colour colourless
_exptl_crystal_density_diffrn 1.189
_exptl_crystal_density_method 'not measured'
_exptl_crystal_description block
_exptl_crystal_F_000 816
_exptl_crystal_size_max 0.36
_exptl_crystal_size_mid 0.18
_exptl_crystal_size_min 0.12
_refine_diff_density_max 0.882
_refine_diff_density_min -0.396
_refine_diff_density_rms 0.057
_refine_ls_extinction_method none
_refine_ls_goodness_of_fit_ref 1.175
_refine_ls_hydrogen_treatment constr
_refine_ls_matrix_type full
_refine_ls_number_parameters 537
_refine_ls_number_reflns 8664
_refine_ls_number_restraints 0
_refine_ls_restrained_S_all 1.175
_refine_ls_R_factor_all 0.0681
_refine_ls_R_factor_gt 0.0655
_refine_ls_shift/su_max 0.000
_refine_ls_shift/su_mean 0.000
_refine_ls_structure_factor_coef Fsqd
_refine_ls_weighting_details 'calc w=1/[\s^2^(Fo^2^)+(0.0357P)^2^+2.7592P] where P=(Fo^2^+2Fc^2^)/3'
_refine_ls_weighting_scheme calc
_refine_ls_wR_factor_gt 0.1565
_refine_ls_wR_factor_ref 0.1578
_reflns_number_gt 8164
_reflns_number_total 8664
_reflns_threshold_expression >2sigma(I)
_cod_data_source_file c1cc14703j.txt
_cod_data_source_block 3
_cod_original_sg_symbol_H-M P-1
_cod_database_code 7107274

loop_
_symmetry_equiv_pos_as_xyz
'x, y, z'
'-x, -y, -z'

loop_
_atom_site_label
_atom_site_type_symbol
_atom_site_fract_x
_atom_site_fract_y
_atom_site_fract_z
_atom_site_U_iso_or_equiv
_atom_site_adp_type
_atom_site_occupancy
_atom_site_symmetry_multiplicity
_atom_site_calc_flag
_atom_site_refinement_flags
C1 C 0.2347(2) 0.3158(2) 0.41320(10) 0.0213(4) Uani 1 1 d .
C2 C 0.3159(2) 0.2563(2) 0.44950(9) 0.0208(4) Uani 1 1 d .
C3 C 0.3667(2) 0.3223(2) 0.50699(10) 0.0281(5) Uani 1 1 d .
C4 C 0.3255(3) 0.4429(3) 0.52855(11) 0.0357(6) Uani 1 1 d .
H4 H 0.3603 0.4914 0.5672 0.043 Uiso 1 1 calc R
C5 C 0.2353(3) 0.4928(2) 0.49487(12) 0.0391(7) Uani 1 1 d .
H5 H 0.2037 0.5709 0.5117 0.047 Uiso 1 1 calc R
C6 C 0.1883(3) 0.4325(2) 0.43643(11) 0.0301(5) Uani 1 1 d .
C7 C 0.4632(3) 0.2707(3) 0.54598(10) 0.0364(6) Uani 1 1 d .
H7A H 0.4074 0.1777 0.5551 0.055 Uiso 1 1 calc R
H7B H 0.5007 0.3432 0.5815 0.055 Uiso 1 1 calc R
H7C H 0.5446 0.2576 0.5268 0.055 Uiso 1 1 calc R
C8 C 0.0940(3) 0.4983(3) 0.40227(14) 0.0434(7) Uani 1 1 d .
H8A H 0.0166 0.5124 0.4238 0.065 Uiso 1 1 calc R
H8B H 0.0509 0.4327 0.3655 0.065 Uiso 1 1 calc R
H8C H 0.1533 0.5926 0.3953 0.065 Uiso 1 1 calc R
C9 C 0.3646(2) 0.3226(2) 0.33052(9) 0.0194(4) Uani 1 1 d .
C10 C 0.4503(2) 0.2345(2) 0.34298(8) 0.0188(4) Uani 1 1 d .
C11 C 0.5963(2) 0.2740(3) 0.33585(9) 0.0233(4) Uani 1 1 d .
C12 C 0.6507(2) 0.4005(3) 0.31382(9) 0.0268(5) Uani 1 1 d .
H12 H 0.7502 0.4309 0.3089 0.032 Uiso 1 1 calc R
C13 C 0.5639(3) 0.4829(2) 0.29894(9) 0.0268(5) Uani 1 1 d .
H13 H 0.6042 0.5663 0.2826 0.032 Uiso 1 1 calc R
C14 C 0.4180(2) 0.4465(2) 0.30733(9) 0.0239(5) Uani 1 1 d .
C15 C 0.3253(3) 0.5370(3) 0.29017(12) 0.0346(6) Uani 1 1 d .
H15A H 0.2322 0.4728 0.2687 0.052 Uiso 1 1 calc R
H15B H 0.3754 0.6028 0.2660 0.052 Uiso 1 1 calc R
H15C H 0.3078 0.5945 0.3247 0.052 Uiso 1 1 calc R
C16 C 0.6947(3) 0.1845(3) 0.34883(12) 0.0372(6) Uani 1 1 d .
H16A H 0.6764 0.1501 0.3849 0.056 Uiso 1 1 calc R
H16B H 0.7963 0.2448 0.3525 0.056 Uiso 1 1 calc R
H16C H 0.6750 0.1006 0.3176 0.056 Uiso 1 1 calc R
C17 C 0.1834(2) -0.0021(2) 0.42045(9) 0.0191(4) Uani 1 1 d .
C18 C 0.1025(2) -0.0022(2) 0.36881(9) 0.0187(4) Uani 1 1 d .
C19 C -0.0419(2) -0.0868(2) 0.35352(10) 0.0228(4) Uani 1 1 d .
C20 C -0.1021(2) -0.1760(2) 0.39152(10) 0.0263(5) Uani 1 1 d .
H20 H -0.2002 -0.2369 0.3823 0.032 Uiso 1 1 calc R
C21 C -0.0215(3) -0.1772(2) 0.44213(10) 0.0263(5) Uani 1 1 d .
H21 H -0.0658 -0.2395 0.4668 0.032 Uiso 1 1 calc R
C22 C 0.1234(2) -0.0897(2) 0.45832(9) 0.0219(4) Uani 1 1 d .
C23 C 0.2051(3) -0.0966(3) 0.51395(10) 0.0280(5) Uani 1 1 d .
H23A H 0.3058 -0.0890 0.5090 0.042 Uiso 1 1 calc R
H23B H 0.1589 -0.1895 0.5256 0.042 Uiso 1 1 calc R
H23C H 0.2038 -0.0159 0.5436 0.042 Uiso 1 1 calc R
C24 C -0.1296(3) -0.0839(3) 0.29821(10) 0.0290(5) Uani 1 1 d .
H24A H -0.0931 -0.1288 0.2656 0.044 Uiso 1 1 calc R
H24B H -0.1208 0.0173 0.2953 0.044 Uiso 1 1 calc R
H24C H -0.2319 -0.1383 0.2979 0.044 Uiso 1 1 calc R
C25 C 0.1995(2) 0.0940(2) 0.33516(9) 0.0180(4) Uani 1 1 d .
H25 H 0.1763 0.0539 0.2930 0.022 Uiso 1 1 calc R
C26 C 0.2153(2) 0.2586(2) 0.34845(9) 0.0194(4) Uani 1 1 d .
H26 H 0.1362 0.2837 0.3264 0.023 Uiso 1 1 calc R
C27 C 0.3343(2) 0.1100(2) 0.42487(9) 0.0194(4) Uani 1 1 d .
H27 H 0.4116 0.0863 0.4486 0.023 Uiso 1 1 calc R
C28 C 0.3545(2) 0.0981(2) 0.35995(9) 0.0185(4) Uani 1 1 d .
C29 C 0.3878(3) -0.0440(2) 0.33870(10) 0.0258(5) Uani 1 1 d .
H29A H 0.4070 -0.0474 0.2989 0.039 Uiso 1 1 calc R
H29B H 0.3042 -0.1277 0.3406 0.039 Uiso 1 1 calc R
H29C H 0.4733 -0.0475 0.3630 0.039 Uiso 1 1 calc R
C30 C 0.6549(2) 0.0921(2) 0.16959(8) 0.0178(4) Uani 1 1 d .
C31 C 0.7626(2) 0.0283(2) 0.15618(8) 0.0182(4) Uani 1 1 d .
C32 C 0.7357(2) -0.1214(2) 0.15136(9) 0.0221(4) Uani 1 1 d .
C33 C 0.6038(3) -0.2004(2) 0.16622(9) 0.0254(5) Uani 1 1 d .
H33 H 0.5841 -0.3020 0.1654 0.031 Uiso 1 1 calc R
C34 C 0.5009(2) -0.1353(2) 0.18216(9) 0.0243(5) Uani 1 1 d .
H34 H 0.4140 -0.1927 0.1931 0.029 Uiso 1 1 calc R
C35 C 0.5218(2) 0.0120(2) 0.18257(8) 0.0202(4) Uani 1 1 d .
C36 C 0.4044(2) 0.0805(3) 0.19491(10) 0.0260(5) Uani 1 1 d .
H36A H 0.3620 0.1004 0.1592 0.039 Uiso 1 1 calc R
H36B H 0.4466 0.1720 0.2226 0.039 Uiso 1 1 calc R
H36C H 0.3286 0.0135 0.2109 0.039 Uiso 1 1 calc R
C37 C 0.8411(3) -0.1987(3) 0.13113(11) 0.0313(5) Uani 1 1 d .
H37A H 0.8776 -0.1634 0.0972 0.047 Uiso 1 1 calc R
H37B H 0.7914 -0.3039 0.1212 0.047 Uiso 1 1 calc R
H37C H 0.9227 -0.1788 0.1618 0.047 Uiso 1 1 calc R
C38 C 0.9699(2) 0.4063(2) 0.15721(9) 0.0194(4) Uani 1 1 d .
C39 C 0.9970(2) 0.3473(2) 0.10362(9) 0.0192(4) Uani 1 1 d .
C40 C 1.0909(2) 0.4330(2) 0.07286(10) 0.0238(5) Uani 1 1 d .
C41 C 1.1547(2) 0.5806(3) 0.09799(12) 0.0305(5) Uani 1 1 d .
H41 H 1.2216 0.6422 0.0788 0.037 Uiso 1 1 calc R
C42 C 1.1226(2) 0.6391(2) 0.15008(12) 0.0298(5) Uani 1 1 d .
H42 H 1.1649 0.7404 0.1648 0.036 Uiso 1 1 calc R
C43 C 1.0303(2) 0.5535(2) 0.18121(10) 0.0249(5) Uani 1 1 d .
C44 C 0.9962(3) 0.6160(3) 0.23827(11) 0.0322(5) Uani 1 1 d .
H44A H 1.0616 0.7158 0.2515 0.048 Uiso 1 1 calc R
H44B H 1.0096 0.5558 0.2665 0.048 Uiso 1 1 calc R
H44C H 0.8953 0.6170 0.2339 0.048 Uiso 1 1 calc R
C45 C 1.1249(2) 0.3742(3) 0.01542(10) 0.0307(5) Uani 1 1 d .
H45A H 1.1392 0.2792 0.0163 0.046 Uiso 1 1 calc R
H45B H 1.2136 0.4421 0.0071 0.046 Uiso 1 1 calc R
H45C H 1.0439 0.3631 -0.0144 0.046 Uiso 1 1 calc R
C46 C 0.6706(2) 0.2490(2) 0.09935(9) 0.0170(4) Uani 1 1 d .
C47 C 0.7540(2) 0.1905(2) 0.06206(9) 0.0170(4) Uani 1 1 d .
C48 C 0.7056(2) 0.1493(2) 0.00334(9) 0.0209(4) Uani 1 1 d .
C49 C 0.5805(2) 0.1776(2) -0.01836(9) 0.0241(5) Uani 1 1 d .
H49 H 0.5441 0.1471 -0.0581 0.029 Uiso 1 1 calc R
C50 C 0.5089(2) 0.2493(2) 0.01709(10) 0.0236(4) Uani 1 1 d .
H50 H 0.4291 0.2750 0.0007 0.028 Uiso 1 1 calc R
C51 C 0.5512(2) 0.2851(2) 0.07652(9) 0.0211(4) Uani 1 1 d .
C52 C 0.4645(3) 0.3617(3) 0.11200(11) 0.0296(5) Uani 1 1 d .
H52A H 0.3662 0.2951 0.1104 0.044 Uiso 1 1 calc R
H52B H 0.4590 0.4480 0.0967 0.044 Uiso 1 1 calc R
H52C H 0.5122 0.3915 0.1519 0.044 Uiso 1 1 calc R
C53 C 0.7813(3) 0.0721(3) -0.03747(10) 0.0289(5) Uani 1 1 d .
H53A H 0.8800 0.1359 -0.0376 0.043 Uiso 1 1 calc R
H53B H 0.7269 0.0484 -0.0763 0.043 Uiso 1 1 calc R
H53C H 0.7859 -0.0179 -0.0250 0.043 Uiso 1 1 calc R
C54 C 0.9020(2) 0.1875(2) 0.08851(9) 0.0185(4) Uani 1 1 d .
H54 H 0.9444 0.1258 0.0624 0.022 Uiso 1 1 calc R
C55 C 0.8981(2) 0.1469(2) 0.14932(9) 0.0183(4) Uani 1 1 d .
C56 C 0.7077(2) 0.2513(2) 0.16341(8) 0.0178(4) Uani 1 1 d .
H56 H 0.6639 0.3144 0.1882 0.021 Uiso 1 1 calc R
C57 C 0.8736(2) 0.2867(2) 0.18165(9) 0.0180(4) Uani 1 1 d .
H57 H 0.8997 0.2999 0.2242 0.022 Uiso 1 1 calc R
C58 C 1.0428(3) 0.1301(3) 0.17337(11) 0.0303(5) Uani 1 1 d .
H58A H 1.0361 0.1041 0.2114 0.045 Uiso 1 1 calc R
H58B H 1.1206 0.2223 0.1765 0.045 Uiso 1 1 calc R
H58C H 1.0641 0.0531 0.1476 0.045 Uiso 1 1 calc R

loop_
_atom_site_aniso_label
_atom_site_aniso_U_11
_atom_site_aniso_U_22
_atom_site_aniso_U_33
_atom_site_aniso_U_23
_atom_site_aniso_U_13
_atom_site_aniso_U_12
C1 0.0189(10) 0.0134(9) 0.0291(11) 0.0000(8) 0.0112(8) 0.0008(8)
C2 0.0173(10) 0.0200(10) 0.0199(10) -0.0015(8) 0.0080(8) -0.0010(8)
C3 0.0243(11) 0.0255(11) 0.0235(11) -0.0022(9) 0.0118(9) -0.0080(9)
C4 0.0445(15) 0.0207(11) 0.0295(13) -0.0051(10) 0.0207(11) -0.0085(10)
C5 0.0530(16) 0.0139(11) 0.0468(16) -0.0037(10) 0.0354(13) 0.0009(11)
C6 0.0336(13) 0.0144(10) 0.0440(14) 0.0044(9) 0.0252(11) 0.0048(9)
C7 0.0311(13) 0.0464(15) 0.0169(11) 0.0001(10) 0.0021(9) -0.0069(11)
C8 0.0482(16) 0.0297(13) 0.0664(19) 0.0157(13) 0.0323(15) 0.0231(12)
C9 0.0201(10) 0.0182(10) 0.0176(10) -0.0007(8) 0.0034(8) 0.0043(8)
C10 0.0203(10) 0.0205(10) 0.0128(9) -0.0010(8) 0.0021(7) 0.0042(8)
C11 0.0201(10) 0.0321(12) 0.0149(10) -0.0006(8) 0.0012(8) 0.0066(9)
C12 0.0194(10) 0.0350(13) 0.0199(10) 0.0002(9) 0.0048(8) 0.0010(9)
C13 0.0304(12) 0.0223(11) 0.0214(11) 0.0018(9) 0.0071(9) -0.0011(9)
C14 0.0288(11) 0.0189(10) 0.0221(11) 0.0017(8) 0.0046(9) 0.0049(9)
C15 0.0399(14) 0.0268(12) 0.0438(15) 0.0170(11) 0.0136(11) 0.0130(11)
C16 0.0236(12) 0.0541(17) 0.0398(14) 0.0161(12) 0.0070(10) 0.0166(12)
C17 0.0223(10) 0.0151(9) 0.0212(10) 0.0003(8) 0.0060(8) 0.0085(8)
C18 0.0207(10) 0.0137(9) 0.0212(10) -0.0009(8) 0.0044(8) 0.0064(8)
C19 0.0229(11) 0.0170(10) 0.0268(11) -0.0035(8) 0.0048(9) 0.0072(8)
C20 0.0227(11) 0.0177(10) 0.0358(13) -0.0006(9) 0.0099(9) 0.0034(9)
C21 0.0333(12) 0.0162(10) 0.0329(12) 0.0053(9) 0.0168(10) 0.0088(9)
C22 0.0305(11) 0.0176(10) 0.0222(10) 0.0028(8) 0.0109(9) 0.0127(9)
C23 0.0400(13) 0.0278(12) 0.0234(11) 0.0100(9) 0.0130(10) 0.0164(10)
C24 0.0235(11) 0.0249(11) 0.0341(13) -0.0026(9) -0.0024(9) 0.0066(9)
C25 0.0201(10) 0.0158(9) 0.0167(9) 0.0004(7) 0.0018(8) 0.0051(8)
C26 0.0185(10) 0.0154(10) 0.0243(11) 0.0027(8) 0.0032(8) 0.0055(8)
C27 0.0200(10) 0.0235(10) 0.0161(10) 0.0035(8) 0.0038(8) 0.0087(8)
C28 0.0210(10) 0.0194(10) 0.0159(9) 0.0023(8) 0.0031(8) 0.0079(8)
C29 0.0317(12) 0.0267(11) 0.0245(11) 0.0053(9) 0.0085(9) 0.0156(10)
C30 0.0192(10) 0.0216(10) 0.0100(9) 0.0009(7) 0.0002(7) 0.0043(8)
C31 0.0191(10) 0.0200(10) 0.0145(9) 0.0040(8) 0.0004(7) 0.0047(8)
C32 0.0269(11) 0.0204(10) 0.0185(10) 0.0043(8) 0.0003(8) 0.0071(9)
C33 0.0312(12) 0.0184(10) 0.0216(11) 0.0059(8) -0.0027(9) 0.0007(9)
C34 0.0221(11) 0.0267(11) 0.0180(10) 0.0051(8) 0.0000(8) -0.0011(9)
C35 0.0191(10) 0.0260(11) 0.0112(9) 0.0011(8) -0.0002(7) 0.0024(8)
C36 0.0183(10) 0.0344(12) 0.0214(11) -0.0002(9) 0.0050(8) 0.0043(9)
C37 0.0388(14) 0.0223(11) 0.0367(13) 0.0057(10) 0.0063(11) 0.0152(10)
C38 0.0119(9) 0.0209(10) 0.0247(11) 0.0049(8) -0.0020(8) 0.0050(8)
C39 0.0125(9) 0.0214(10) 0.0246(10) 0.0075(8) 0.0004(8) 0.0059(8)
C40 0.0129(9) 0.0301(12) 0.0308(12) 0.0139(9) 0.0024(8) 0.0062(8)
C41 0.0139(10) 0.0295(12) 0.0485(15) 0.0202(11) 0.0013(10) 0.0021(9)
C42 0.0173(10) 0.0192(11) 0.0507(15) 0.0074(10) -0.0027(10) 0.0041(9)
C43 0.0159(10) 0.0195(10) 0.0374(13) 0.0028(9) -0.0046(9) 0.0063(8)
C44 0.0265(12) 0.0231(11) 0.0413(14) -0.0069(10) -0.0047(10) 0.0084(9)
C45 0.0204(11) 0.0439(14) 0.0312(12) 0.0193(11) 0.0084(9) 0.0077(10)
C46 0.0149(9) 0.0139(9) 0.0195(10) 0.0023(7) 0.0013(7) 0.0014(7)
C47 0.0173(9) 0.0134(9) 0.0192(10) 0.0054(7) 0.0029(8) 0.0021(7)
C48 0.0208(10) 0.0190(10) 0.0190(10) 0.0037(8) 0.0049(8) -0.0003(8)
C49 0.0230(11) 0.0266(11) 0.0173(10) 0.0072(8) -0.0005(8) -0.0011(9)
C50 0.0160(10) 0.0274(11) 0.0261(11) 0.0103(9) -0.0017(8) 0.0037(8)
C51 0.0181(10) 0.0177(10) 0.0260(11) 0.0046(8) 0.0022(8) 0.0034(8)
C52 0.0237(11) 0.0305(12) 0.0361(13) 0.0028(10) 0.0006(10) 0.0134(10)
C53 0.0315(12) 0.0308(12) 0.0204(11) -0.0007(9) 0.0067(9) 0.0054(10)
C54 0.0178(10) 0.0187(10) 0.0202(10) 0.0047(8) 0.0058(8) 0.0059(8)
C55 0.0183(10) 0.0172(10) 0.0204(10) 0.0047(8) 0.0031(8) 0.0064(8)
C56 0.0172(10) 0.0187(10) 0.0170(10) 0.0009(8) 0.0023(7) 0.0059(8)
C57 0.0171(10) 0.0190(10) 0.0169(9) 0.0017(8) 0.0004(7) 0.0055(8)
C58 0.0281(12) 0.0334(13) 0.0329(13) 0.0101(10) 0.0063(10) 0.0126(10)

loop_
_atom_type_symbol
_atom_type_description
_atom_type_scat_dispersion_real
_atom_type_scat_dispersion_imag
_atom_type_scat_source
C C 0.0033 0.0016 'International Tables Vol C Tables 4.2.6.8 and 6.1.1.4'
H H 0.0000 0.0000 'International Tables Vol C Tables 4.2.6.8 and 6.1.1.4'

loop_
_geom_angle_atom_site_label_1
_geom_angle_atom_site_label_2
_geom_angle_atom_site_label_3
_geom_angle
C6 C1 C2 119.7(2)
C6 C1 C26 122.6(2)
C2 C1 C26 117.33(17)
C3 C2 C1 121.4(2)
C3 C2 C27 121.2(2)
C1 C2 C27 117.14(18)
C4 C3 C2 117.6(2)
C4 C3 C7 118.9(2)
C2 C3 C7 123.5(2)
C5 C4 C3 121.1(2)
C5 C4 H4 119.5
C3 C4 H4 119.5
C4 C5 C6 122.2(2)
C4 C5 H5 118.9
C6 C5 H5 118.9
C1 C6 C5 117.5(2)
C1 C6 C8 124.0(2)
C5 C6 C8 118.5(2)
C3 C7 H7A 109.5
C3 C7 H7B 109.5
H7A C7 H7B 109.5
C3 C7 H7C 109.5
H7A C7 H7C 109.5
H7B C7 H7C 109.5
C6 C8 H8A 109.5
C6 C8 H8B 109.5
H8A C8 H8B 109.5
C6 C8 H8C 109.5
H8A C8 H8C 109.5
H8B C8 H8C 109.5
C14 C9 C10 122.02(19)
C14 C9 C26 129.85(19)
C10 C9 C26 108.11(17)
C11 C10 C9 120.7(2)
C11 C10 C28 130.44(19)
C9 C10 C28 108.72(17)
C10 C11 C12 117.1(2)
C10 C11 C16 123.3(2)
C12 C11 C16 119.6(2)
C13 C12 C11 121.9(2)
C13 C12 H12 119.0
C11 C12 H12 119.0
C12 C13 C14 121.5(2)
C12 C13 H13 119.2
C14 C13 H13 119.2
C9 C14 C13 116.6(2)
C9 C14 C15 122.8(2)
C13 C14 C15 120.5(2)
C14 C15 H15A 109.5
C14 C15 H15B 109.5
H15A C15 H15B 109.5
C14 C15 H15C 109.5
H15A C15 H15C 109.5
H15B C15 H15C 109.5
C11 C16 H16A 109.5
C11 C16 H16B 109.5
H16A C16 H16B 109.5
C11 C16 H16C 109.5
H16A C16 H16C 109.5
H16B C16 H16C 109.5
C22 C17 C18 121.3(2)
C22 C17 C27 130.91(19)
C18 C17 C27 107.80(17)
C19 C18 C17 121.9(2)
C19 C18 C25 129.09(19)
C17 C18 C25 108.95(18)
C18 C19 C20 116.8(2)
C18 C19 C24 121.6(2)
C20 C19 C24 121.5(2)
C21 C20 C19 121.2(2)
C21 C20 H20 119.4
C19 C20 H20 119.4
C20 C21 C22 122.2(2)
C20 C21 H21 118.9
C22 C21 H21 118.9
C17 C22 C21 116.6(2)
C17 C22 C23 123.9(2)
C21 C22 C23 119.5(2)
C22 C23 H23A 109.5
C22 C23 H23B 109.5
H23A C23 H23B 109.5
C22 C23 H23C 109.5
H23A C23 H23C 109.5
H23B C23 H23C 109.5
C19 C24 H24A 109.5
C19 C24 H24B 109.5
H24A C24 H24B 109.5
C19 C24 H24C 109.5
H24A C24 H24C 109.5
H24B C24 H24C 109.5
C18 C25 C26 116.74(16)
C18 C25 C28 103.44(16)
C26 C25 C28 100.10(16)
C18 C25 H25 111.9
C26 C25 H25 111.9
C28 C25 H25 111.9
C9 C26 C1 105.22(16)
C9 C26 C25 100.19(15)
C1 C26 C25 111.60(17)
C9 C26 H26 113.0
C1 C26 H26 113.0
C25 C26 H26 113.0
C2 C27 C17 105.04(16)
C2 C27 C28 111.82(17)
C17 C27 C28 100.76(16)
C2 C27 H27 112.8
C17 C27 H27 112.8
C28 C27 H27 112.8
C10 C28 C29 115.78(17)
C10 C28 C25 102.51(16)
C29 C28 C25 112.60(17)
C10 C28 C27 116.18(17)
C29 C28 C27 109.92(17)
C25 C28 C27 98.21(15)
C28 C29 H29A 109.5
C28 C29 H29B 109.5
H29A C29 H29B 109.5
C28 C29 H29C 109.5
H29A C29 H29C 109.5
H29B C29 H29C 109.5
C35 C30 C31 122.19(19)
C35 C30 C56 129.30(19)
C31 C30 C56 108.40(17)
C32 C31 C30 120.58(19)
C32 C31 C55 130.51(19)
C30 C31 C55 108.91(17)
C31 C32 C33 116.7(2)
C31 C32 C37 123.1(2)
C33 C32 C37 120.2(2)
C34 C33 C32 122.1(2)
C34 C33 H33 118.9
C32 C33 H33 118.9
C33 C34 C35 121.5(2)
C33 C34 H34 119.2
C35 C34 H34 119.2
C34 C35 C30 116.5(2)
C34 C35 C36 121.64(19)
C30 C35 C36 121.8(2)
C35 C36 H36A 109.5
C35 C36 H36B 109.5
H36A C36 H36B 109.5
C35 C36 H36C 109.5
H36A C36 H36C 109.5
H36B C36 H36C 109.5
C32 C37 H37A 109.5
C32 C37 H37B 109.5
H37A C37 H37B 109.5
C32 C37 H37C 109.5
H37A C37 H37C 109.5
H37B C37 H37C 109.5
C43 C38 C39 122.1(2)
C43 C38 C57 128.9(2)
C39 C38 C57 109.04(17)
C40 C39 C38 121.1(2)
C40 C39 C54 131.2(2)
C38 C39 C54 107.58(17)
C39 C40 C41 116.6(2)
C39 C40 C45 123.1(2)
C41 C40 C45 120.4(2)
C42 C41 C40 121.8(2)
C42 C41 H41 119.1
C40 C41 H41 119.1
C41 C42 C43 121.8(2)
C41 C42 H42 119.1
C43 C42 H42 119.1
C42 C43 C38 116.6(2)
C42 C43 C44 122.1(2)
C38 C43 C44 121.3(2)
C43 C44 H44A 109.5
C43 C44 H44B 109.5
H44A C44 H44B 109.5
C43 C44 H44C 109.5
H44A C44 H44C 109.5
H44B C44 H44C 109.5
C40 C45 H45A 109.5
C40 C45 H45B 109.5
H45A C45 H45B 109.5
C40 C45 H45C 109.5
H45A C45 H45C 109.5
H45B C45 H45C 109.5
C51 C46 C47 119.96(19)
C51 C46 C56 123.09(18)
C47 C46 C56 116.53(17)
C48 C47 C46 120.33(19)
C48 C47 C54 122.29(18)
C46 C47 C54 117.18(17)
C47 C48 C49 118.47(19)
C47 C48 C53 122.6(2)
C49 C48 C53 118.9(2)
C50 C49 C48 121.0(2)
C50 C49 H49 119.5
C48 C49 H49 119.5
C49 C50 C51 121.5(2)
C49 C50 H50 119.3
C51 C50 H50 119.3
C46 C51 C50 118.14(19)
C46 C51 C52 124.2(2)
C50 C51 C52 117.66(19)
C51 C52 H52A 109.5
C51 C52 H52B 109.5
H52A C52 H52B 109.5
C51 C52 H52C 109.5
H52A C52 H52C 109.5
H52B C52 H52C 109.5
C48 C53 H53A 109.5
C48 C53 H53B 109.5
H53A C53 H53B 109.5
C48 C53 H53C 109.5
H53A C53 H53C 109.5
H53B C53 H53C 109.5
C47 C54 C39 105.30(16)
C47 C54 C55 111.90(16)
C39 C54 C55 100.82(16)
C47 C54 H54 112.7
C39 C54 H54 112.7
C55 C54 H54 112.7
C31 C55 C58 115.56(17)
C31 C55 C57 102.18(16)
C58 C55 C57 111.56(17)
C31 C55 C54 115.49(17)
C58 C55 C54 111.75(17)
C57 C55 C54 98.42(15)
C30 C56 C46 104.81(15)
C30 C56 C57 100.38(15)
C46 C56 C57 111.77(16)
C30 C56 H56 113.0
C46 C56 H56 113.0
C57 C56 H56 113.0
C38 C57 C56 116.04(16)
C38 C57 C55 103.24(16)
C56 C57 C55 100.28(15)
C38 C57 H57 112.1
C56 C57 H57 112.1
C55 C57 H57 112.1
C55 C58 H58A 109.5
C55 C58 H58B 109.5
H58A C58 H58B 109.5
C55 C58 H58C 109.5
H58A C58 H58C 109.5
H58B C58 H58C 109.5

loop_
_geom_bond_atom_site_label_1
_geom_bond_atom_site_label_2
_geom_bond_distance
C1 C6 1.401(3)
C1 C2 1.414(3)
C1 C26 1.533(3)
C2 C3 1.399(3)
C2 C27 1.527(3)
C3 C4 1.394(3)
C3 C7 1.500(4)
C4 C5 1.373(4)
C4 H4 0.9500
C5 C6 1.404(4)
C5 H5 0.9500
C6 C8 1.509(4)
C7 H7A 0.9800
C7 H7B 0.9800
C7 H7C 0.9800
C8 H8A 0.9800
C8 H8B 0.9800
C8 H8C 0.9800
C9 C14 1.387(3)
C9 C10 1.403(3)
C9 C26 1.532(3)
C10 C11 1.392(3)
C10 C28 1.520(3)
C11 C12 1.394(3)
C11 C16 1.512(3)
C12 C13 1.383(3)
C12 H12 0.9500
C13 C14 1.399(3)
C13 H13 0.9500
C14 C15 1.505(3)
C15 H15A 0.9800
C15 H15B 0.9800
C15 H15C 0.9800
C16 H16A 0.9800
C16 H16B 0.9800
C16 H16C 0.9800
C17 C22 1.387(3)
C17 C18 1.396(3)
C17 C27 1.537(3)
C18 C19 1.387(3)
C18 C25 1.504(3)
C19 C20 1.399(3)
C19 C24 1.510(3)
C20 C21 1.379(3)
C20 H20 0.9500
C21 C22 1.400(3)
C21 H21 0.9500
C22 C23 1.501(3)
C23 H23A 0.9800
C23 H23B 0.9800
C23 H23C 0.9800
C24 H24A 0.9800
C24 H24B 0.9800
C24 H24C 0.9800
C25 C26 1.548(3)
C25 C28 1.554(3)
C25 H25 1.0000
C26 H26 1.0000
C27 C28 1.568(3)
C27 H27 1.0000
C28 C29 1.538(3)
C29 H29A 0.9800
C29 H29B 0.9800
C29 H29C 0.9800
C30 C35 1.392(3)
C30 C31 1.404(3)
C30 C56 1.521(3)
C31 C32 1.392(3)
C31 C55 1.519(3)
C32 C33 1.398(3)
C32 C37 1.511(3)
C33 C34 1.385(3)
C33 H33 0.9500
C34 C35 1.391(3)
C34 H34 0.9500
C35 C36 1.511(3)
C36 H36A 0.9800
C36 H36B 0.9800
C36 H36C 0.9800
C37 H37A 0.9800
C37 H37B 0.9800
C37 H37C 0.9800
C38 C43 1.391(3)
C38 C39 1.400(3)
C38 C57 1.498(3)
C39 C40 1.390(3)
C39 C54 1.530(3)
C40 C41 1.403(3)
C40 C45 1.506(3)
C41 C42 1.387(4)
C41 H41 0.9500
C42 C43 1.387(3)
C42 H42 0.9500
C43 C44 1.510(3)
C44 H44A 0.9800
C44 H44B 0.9800
C44 H44C 0.9800
C45 H45A 0.9800
C45 H45B 0.9800
C45 H45C 0.9800
C46 C51 1.396(3)
C46 C47 1.422(3)
C46 C56 1.530(3)
C47 C48 1.392(3)
C47 C54 1.526(3)
C48 C49 1.395(3)
C48 C53 1.513(3)
C49 C50 1.379(3)
C49 H49 0.9500
C50 C51 1.398(3)
C50 H50 0.9500
C51 C52 1.514(3)
C52 H52A 0.9800
C52 H52B 0.9800
C52 H52C 0.9800
C53 H53A 0.9800
C53 H53B 0.9800
C53 H53C 0.9800
C54 C55 1.559(3)
C54 H54 1.0000
C55 C58 1.532(3)
C55 C57 1.555(3)
C56 C57 1.553(3)
C56 H56 1.0000
C57 H57 1.0000
C58 H58A 0.9800
C58 H58B 0.9800
C58 H58C 0.9800

loop_
_geom_torsion_atom_site_label_1
_geom_torsion_atom_site_label_2
_geom_torsion_atom_site_label_3
_geom_torsion_atom_site_label_4
_geom_torsion
C6 C1 C2 C3 -7.9(3)
C26 C1 C2 C3 165.71(19)
C6 C1 C2 C27 166.75(19)
C26 C1 C2 C27 -19.6(3)
C1 C2 C3 C4 4.6(3)
C27 C2 C3 C4 -169.86(19)
C1 C2 C3 C7 -174.9(2)
C27 C2 C3 C7 10.6(3)
C2 C3 C4 C5 1.5(3)
C7 C3 C4 C5 -178.9(2)
C3 C4 C5 C6 -4.5(4)
C2 C1 C6 C5 4.9(3)
C26 C1 C6 C5 -168.4(2)
C2 C1 C6 C8 -176.4(2)
C26 C1 C6 C8 10.3(3)
C4 C5 C6 C1 1.2(3)
C4 C5 C6 C8 -177.6(2)
C14 C9 C10 C11 4.2(3)
C26 C9 C10 C11 -174.26(18)
C14 C9 C10 C28 -172.36(19)
C26 C9 C10 C28 9.2(2)
C9 C10 C11 C12 -2.5(3)
C28 C10 C11 C12 173.2(2)
C9 C10 C11 C16 179.6(2)
C28 C10 C11 C16 -4.7(3)
C10 C11 C12 C13 -0.7(3)
C16 C11 C12 C13 177.2(2)
C11 C12 C13 C14 2.5(3)
C10 C9 C14 C13 -2.4(3)
C26 C9 C14 C13 175.7(2)
C10 C9 C14 C15 176.0(2)
C26 C9 C14 C15 -5.9(4)
C12 C13 C14 C9 -0.9(3)
C12 C13 C14 C15 -179.3(2)
C22 C17 C18 C19 1.6(3)
C27 C17 C18 C19 -176.57(18)
C22 C17 C18 C25 -175.62(17)
C27 C17 C18 C25 6.3(2)
C17 C18 C19 C20 -2.0(3)
C25 C18 C19 C20 174.59(19)
C17 C18 C19 C24 178.64(19)
C25 C18 C19 C24 -4.8(3)
C18 C19 C20 C21 1.1(3)
C24 C19 C20 C21 -179.5(2)
C19 C20 C21 C22 0.2(3)
C18 C17 C22 C21 -0.2(3)
C27 C17 C22 C21 177.47(19)
C18 C17 C22 C23 178.90(19)
C27 C17 C22 C23 -3.5(3)
C20 C21 C22 C17 -0.7(3)
C20 C21 C22 C23 -179.8(2)
C19 C18 C25 C26 96.9(2)
C17 C18 C25 C26 -86.2(2)
C19 C18 C25 C28 -154.3(2)
C17 C18 C25 C28 22.6(2)
C14 C9 C26 C1 -96.2(2)
C10 C9 C26 C1 82.08(19)
C14 C9 C26 C25 147.9(2)
C10 C9 C26 C25 -33.8(2)
C6 C1 C26 C9 101.5(2)
C2 C1 C26 C9 -72.0(2)
C6 C1 C26 C25 -150.75(19)
C2 C1 C26 C25 35.8(2)
C18 C25 C26 C9 154.31(17)
C28 C25 C26 C9 43.57(18)
C18 C25 C26 C1 43.3(2)
C28 C25 C26 C1 -67.40(19)
C3 C2 C27 C17 103.8(2)
C1 C2 C27 C17 -70.9(2)
C3 C2 C27 C28 -147.77(19)
C1 C2 C27 C28 37.5(2)
C22 C17 C27 C2 -93.8(2)
C18 C17 C27 C2 84.12(19)
C22 C17 C27 C28 150.0(2)
C18 C17 C27 C28 -32.2(2)
C11 C10 C28 C29 -33.9(3)
C9 C10 C28 C29 142.23(18)
C11 C10 C28 C25 -156.9(2)
C9 C10 C28 C25 19.2(2)
C11 C10 C28 C27 97.4(2)
C9 C10 C28 C27 -86.5(2)
C18 C25 C28 C10 -159.77(15)
C26 C25 C28 C10 -38.94(18)
C18 C25 C28 C29 75.1(2)
C26 C25 C28 C29 -164.03(17)
C18 C25 C28 C27 -40.52(18)
C26 C25 C28 C27 80.31(17)
C2 C27 C28 C10 40.5(2)
C17 C27 C28 C10 151.60(17)
C2 C27 C28 C29 174.38(17)
C17 C27 C28 C29 -74.5(2)
C2 C27 C28 C25 -67.89(19)
C17 C27 C28 C25 43.25(17)
C35 C30 C31 C32 4.6(3)
C56 C30 C31 C32 -171.96(18)
C35 C30 C31 C55 -175.19(18)
C56 C30 C31 C55 8.2(2)
C30 C31 C32 C33 -6.4(3)
C55 C31 C32 C33 173.4(2)
C30 C31 C32 C37 173.5(2)
C55 C31 C32 C37 -6.7(4)
C31 C32 C33 C34 3.3(3)
C37 C32 C33 C34 -176.6(2)
C32 C33 C34 C35 1.9(3)
C33 C34 C35 C30 -3.8(3)
C33 C34 C35 C36 174.6(2)
C31 C30 C35 C34 0.6(3)
C56 C30 C35 C34 176.42(19)
C31 C30 C35 C36 -177.80(19)
C56 C30 C35 C36 -2.0(3)
C43 C38 C39 C40 2.6(3)
C57 C38 C39 C40 -176.06(18)
C43 C38 C39 C54 -174.52(18)
C57 C38 C39 C54 6.8(2)
C38 C39 C40 C41 -0.8(3)
C54 C39 C40 C41 175.6(2)
C38 C39 C40 C45 179.27(19)
C54 C39 C40 C45 -4.4(3)
C39 C40 C41 C42 -1.8(3)
C45 C40 C41 C42 178.2(2)
C40 C41 C42 C43 2.7(3)
C41 C42 C43 C38 -0.8(3)
C41 C42 C43 C44 179.3(2)
C39 C38 C43 C42 -1.8(3)
C57 C38 C43 C42 176.6(2)
C39 C38 C43 C44 178.15(19)
C57 C38 C43 C44 -3.5(3)
C51 C46 C47 C48 -9.3(3)
C56 C46 C47 C48 163.43(18)
C51 C46 C47 C54 165.68(18)
C56 C46 C47 C54 -21.6(3)
C46 C47 C48 C49 5.1(3)
C54 C47 C48 C49 -169.63(19)
C46 C47 C48 C53 -173.41(19)
C54 C47 C48 C53 11.8(3)
C47 C48 C49 C50 2.2(3)
C53 C48 C49 C50 -179.2(2)
C48 C49 C50 C51 -5.6(3)
C47 C46 C51 C50 6.0(3)
C56 C46 C51 C50 -166.27(19)
C47 C46 C51 C52 -173.6(2)
C56 C46 C51 C52 14.1(3)
C49 C50 C51 C46 1.3(3)
C49 C50 C51 C52 -179.1(2)
C48 C47 C54 C39 105.3(2)
C46 C47 C54 C39 -69.7(2)
C48 C47 C54 C55 -146.09(19)
C46 C47 C54 C55 39.0(2)
C40 C39 C54 C47 -92.9(2)
C38 C39 C54 C47 83.85(19)
C40 C39 C54 C55 150.6(2)
C38 C39 C54 C55 -32.6(2)
C32 C31 C55 C58 -38.6(3)
C30 C31 C55 C58 141.16(19)
C32 C31 C55 C57 -160.0(2)
C30 C31 C55 C57 19.8(2)
C32 C31 C55 C54 94.5(3)
C30 C31 C55 C54 -85.8(2)
C47 C54 C55 C31 39.9(2)
C39 C54 C55 C31 151.37(17)
C47 C54 C55 C58 174.68(17)
C39 C54 C55 C58 -73.8(2)
C47 C54 C55 C57 -68.00(19)
C39 C54 C55 C57 43.50(17)
C35 C30 C56 C46 -93.0(2)
C31 C30 C56 C46 83.23(19)
C35 C30 C56 C57 151.0(2)
C31 C30 C56 C57 -32.8(2)
C51 C46 C56 C30 101.9(2)
C47 C46 C56 C30 -70.6(2)
C51 C46 C56 C57 -150.29(19)
C47 C46 C56 C57 37.2(2)
C43 C38 C57 C56 94.9(2)
C39 C38 C57 C56 -86.6(2)
C43 C38 C57 C55 -156.5(2)
C39 C38 C57 C55 22.0(2)
C30 C56 C57 C38 153.39(17)
C46 C56 C57 C38 42.7(2)
C30 C56 C57 C55 43.04(18)
C46 C56 C57 C55 -67.62(19)
C31 C55 C57 C38 -158.82(16)
C58 C55 C57 C38 77.1(2)
C54 C55 C57 C38 -40.33(18)
C31 C55 C57 C56 -38.75(18)
C58 C55 C57 C56 -162.80(17)
C54 C55 C57 C56 79.74(17)
